data_1568126
loop_
_publ_author_name
'Yu, Gang'
'Liu, Huanyu'
'Yan, Wenchao'
'Guo, Ruoyao'
'Wu, Aoben'
'Zhao, Zifeng'
'Liu, Zhiwei'
'Bian, Zuqiang'

_publ_section_title
;
 4f &#x2192; 3d sensitization: a luminescent
 Eu<sup>II</sup>-Mn<sup>II</sup> heteronuclear complex with a near-unity
 quantum yield.
;
_journal_issue 2
_journal_name_full 'Materials horizons'
_journal_page_first 625
_journal_page_last 631
_journal_paper_doi 10.1039/d2mh01123a
_journal_volume 10
_journal_year 2023
_chemical_formula_sum 'C20 H45.11 Br2.89 Mn N2 O9.11 Sr'
_chemical_formula_weight 832.95
_space_group_crystal_system monoclinic
_space_group_IT_number 14
_space_group_name_Hall '-P 2yn'
_space_group_name_H-M_alt 'P 1 21/n 1'
_atom_sites_solution_hydrogens geom
_atom_sites_solution_primary dual
_audit_creation_method SHELXL-2014/7
_audit_update_record
;
2022-04-04 deposited with the CCDC.	2022-11-29 downloaded from the CCDC.
;
_cell_angle_alpha 90
_cell_angle_beta 91.420(3)
_cell_angle_gamma 90
_cell_formula_units_Z 4
_cell_length_a 11.5435(4)
_cell_length_b 20.2186(5)
_cell_length_c 13.5459(5)
_cell_measurement_reflns_used 6645
_cell_measurement_temperature 180.00(10)
_cell_measurement_theta_max 27.5770
_cell_measurement_theta_min 2.4780
_cell_volume 3160.55(18)
_computing_structure_refinement 'SHELXL-2014/7 (Sheldrick, 2014)'
_diffrn_ambient_environment N~2~
_diffrn_ambient_temperature 180.00(10)
_diffrn_detector 'CCD plate'
_diffrn_detector_type HyPix
_diffrn_measured_fraction_theta_full 0.999
_diffrn_measured_fraction_theta_max 0.838
_diffrn_measurement_device 'four-circle diffractometer'
_diffrn_measurement_device_type 'XtaLAB Synergy R, DW system, HyPix'
_diffrn_radiation_monochromator mirror
_diffrn_radiation_probe x-ray
_diffrn_radiation_type 'Mo K\a'
_diffrn_radiation_wavelength 0.71073
_diffrn_reflns_av_R_equivalents 0.0451
_diffrn_reflns_av_unetI/netI 0.0719
_diffrn_reflns_Laue_measured_fraction_full 0.999
_diffrn_reflns_Laue_measured_fraction_max 0.838
_diffrn_reflns_limit_h_max 14
_diffrn_reflns_limit_h_min -13
_diffrn_reflns_limit_k_max 28
_diffrn_reflns_limit_k_min -28
_diffrn_reflns_limit_l_max 17
_diffrn_reflns_limit_l_min -19
_diffrn_reflns_number 23695
_diffrn_reflns_point_group_measured_fraction_full 0.999
_diffrn_reflns_point_group_measured_fraction_max 0.838
_diffrn_reflns_theta_full 25.242
_diffrn_reflns_theta_max 30.706
_diffrn_reflns_theta_min 2.502
_diffrn_source 'fine-focus sealed X-ray tube'
_diffrn_source_type 'Enhance (Mo) X-ray Source'
_exptl_absorpt_coefficient_mu 5.785
_exptl_absorpt_correction_T_max 1.00000
_exptl_absorpt_correction_T_min 0.75412
_exptl_absorpt_correction_type multi-scan
_exptl_absorpt_process_details
;
CrysAlisPro 1.171.39.29a (Rigaku Oxford Diffraction, 2015)
Empirical absorption correction using spherical harmonics,
 implemented in SCALE3 ABSPACK scaling algorithm.
;
_exptl_crystal_colour colorless
_exptl_crystal_density_diffrn 1.751
_exptl_crystal_description rod-like
_exptl_crystal_F_000 1665
_exptl_crystal_size_max 0.18
_exptl_crystal_size_mid 0.04
_exptl_crystal_size_min 0.01
_refine_diff_density_max 0.761
_refine_diff_density_min -0.625
_refine_diff_density_rms 0.098
_refine_ls_extinction_method none
_refine_ls_goodness_of_fit_ref 1.021
_refine_ls_hydrogen_treatment constr
_refine_ls_matrix_type full
_refine_ls_number_parameters 422
_refine_ls_number_reflns 8232
_refine_ls_number_restraints 66
_refine_ls_restrained_S_all 1.024
_refine_ls_R_factor_all 0.0971
_refine_ls_R_factor_gt 0.0482
_refine_ls_shift/su_max 0.001
_refine_ls_shift/su_mean 0.000
_refine_ls_structure_factor_coef Fsqd
_refine_ls_weighting_details 'w=1/[\s^2^(Fo^2^)+(0.0450P)^2^+0.8842P] where P=(Fo^2^+2Fc^2^)/3'
_refine_ls_weighting_scheme calc
_refine_ls_wR_factor_gt 0.0945
_refine_ls_wR_factor_ref 0.1083
_reflns_Friedel_coverage 0.000
_reflns_number_gt 5215
_reflns_number_total 8232
_reflns_threshold_expression 'I > 2\s(I)'
_cod_data_source_file d2mh01123a2.cif
_cod_data_source_block 4
_cod_depositor_comments 'Adding full bibliography for 1568124--1568127.cif.'
_cod_original_sg_symbol_H-M 'P 21/n'
_cod_database_code 1568126
_shelx_shelxl_version_number 2014/7
_shelx_space_group_comment
;
The symmetry employed for this shelxl refinement is uniquely defined
by the following loop, which should always be used as a source of
symmetry information in preference to the above space-group names.
They are only intended as comments.
;
_oxdiff_exptl_absorpt_empirical_full_min 0.786
_oxdiff_exptl_absorpt_empirical_full_max 1.231
_oxdiff_exptl_absorpt_empirical_details
;
Empirical correction (ABSPACK) includes:
- Absorption correction using spherical harmonics
- Frame scaling
;

loop_
_space_group_symop_operation_xyz
'x, y, z'
'-x+1/2, y+1/2, -z+1/2'
'-x, -y, -z'
'x-1/2, -y-1/2, z-1/2'

loop_
_atom_site_label
_atom_site_type_symbol
_atom_site_fract_x
_atom_site_fract_y
_atom_site_fract_z
_atom_site_U_iso_or_equiv
_atom_site_adp_type
_atom_site_occupancy
_atom_site_site_symmetry_order
_atom_site_calc_flag
_atom_site_refinement_flags_posn
_atom_site_refinement_flags_adp
_atom_site_refinement_flags_occupancy
_atom_site_disorder_assembly
_atom_site_disorder_group
Sr1 Sr 0.76315(3) 0.41363(2) 0.25550(3) 0.02840(11) Uani 1 1 d . . . . .
Br1 Br 0.21955(8) 0.33743(4) 0.37111(7) 0.0443(2) Uani 0.794(3) 1 d . . P A 1
Br2 Br 0.14768(6) 0.15129(3) 0.25617(6) 0.0749(3) Uani 0.943(3) 1 d . . P A 1
Br3 Br 0.2093(3) 0.31761(15) 0.08508(17) 0.0494(3) Uani 0.671(2) 1 d . . P A 1
Br4 Br 0.45481(15) 0.22227(8) 0.24514(13) 0.0521(5) Uani 0.482(2) 1 d . . P A 1
O11 O 0.198(3) 0.3246(12) 0.3735(19) 0.0443(2) Uani 0.206(3) 1 d D . P A 2
H11 H 0.2545 0.3346 0.4076 0.066 Uiso 0.206(3) 1 calc R U P A 2
O12 O 0.179(7) 0.1480(19) 0.202(7) 0.0749(3) Uani 0.057(3) 1 d D . P A 2
H12 H 0.1125 0.1457 0.2204 0.112 Uiso 0.057(3) 1 calc R U P A 2
O13 O 0.213(4) 0.316(2) 0.087(2) 0.0494(3) Uani 0.329(2) 1 d D . P A 2
H13 H 0.2571 0.3479 0.0829 0.074 Uiso 0.329(2) 1 calc R U P A 2
O14 O 0.4633(10) 0.2333(6) 0.2187(9) 0.0521(5) Uani 0.518(2) 1 d D . P A 2
H14 H 0.4925 0.2239 0.2727 0.078 Uiso 0.518(2) 1 calc R U P A 2
Mn1 Mn 0.25657(5) 0.25702(3) 0.23729(5) 0.04071(18) Uani 1 1 d D . . . .
O1A O 0.8241(4) 0.37965(19) 0.4448(3) 0.0393(10) Uani 0.731(3) 1 d D . P B 1
O1B O 0.8116(12) 0.4094(6) 0.4503(11) 0.0393(10) Uani 0.269(3) 1 d D . P B 2
O2A O 0.8725(4) 0.29796(19) 0.2926(3) 0.0428(11) Uani 0.731(3) 1 d D . P B 1
O2B O 0.8908(13) 0.3139(6) 0.3363(10) 0.0428(11) Uani 0.269(3) 1 d D . P B 2
O3A O 0.8172(9) 0.4660(3) 0.0737(7) 0.072(2) Uani 0.731(3) 1 d D . P B 1
O3B O 0.835(3) 0.4402(11) 0.069(2) 0.072(2) Uani 0.269(3) 1 d D . P B 2
O4A O 0.8257(6) 0.5430(3) 0.2337(3) 0.0433(13) Uani 0.731(3) 1 d D . P B 1
O4B O 0.815(2) 0.5383(9) 0.1935(10) 0.0433(13) Uani 0.269(3) 1 d D . P B 2
O5A O 0.5596(4) 0.4874(2) 0.2669(4) 0.0408(10) Uani 0.731(3) 1 d D . P B 1
O5B O 0.5560(11) 0.4695(6) 0.2189(10) 0.0408(10) Uani 0.269(3) 1 d D . P B 2
O6A O 0.5769(4) 0.3875(2) 0.1345(3) 0.0461(11) Uani 0.731(3) 1 d D . P B 1
O6B O 0.6092(11) 0.3548(6) 0.1282(11) 0.0461(11) Uani 0.269(3) 1 d D . P B 2
O7 O 0.9900(2) 0.42476(12) 0.2676(2) 0.0509(8) Uani 1 1 d . . . . .
H7 H 1.0233 0.3939 0.3107 0.061 Uiso 1 1 calc R U . . .
O8 O 0.6070(2) 0.34040(12) 0.3398(2) 0.0416(7) Uani 1 1 d . . . . .
H8 H 0.5621 0.3190 0.2917 0.050 Uiso 1 1 calc R U . . .
N1A N 0.7450(4) 0.5097(2) 0.4117(4) 0.0390(12) Uani 0.731(3) 1 d D . P B 1
N1B N 0.7119(12) 0.5225(7) 0.3701(11) 0.0390(12) Uani 0.269(3) 1 d D . P B 2
N2A N 0.7928(5) 0.3259(3) 0.0922(4) 0.0551(16) Uani 0.731(3) 1 d D . P B 1
N2B N 0.8368(14) 0.3074(10) 0.1325(11) 0.0551(16) Uani 0.269(3) 1 d D . P B 2
C1A C 0.7370(7) 0.4765(3) 0.5077(5) 0.0507(17) Uani 0.731(3) 1 d D . P B 1
H1AA H 0.6613 0.4560 0.5117 0.061 Uiso 0.731(3) 1 calc R U P B 1
H1AB H 0.7432 0.5095 0.5595 0.061 Uiso 0.731(3) 1 calc R U P B 1
C1B C 0.6967(17) 0.5046(10) 0.4732(12) 0.0507(17) Uani 0.269(3) 1 d D . P B 2
H1BA H 0.6253 0.4797 0.4785 0.061 Uiso 0.269(3) 1 calc R U P B 2
H1BB H 0.6890 0.5447 0.5118 0.061 Uiso 0.269(3) 1 calc R U P B 2
C2A C 0.8279(6) 0.4248(3) 0.5259(4) 0.0529(17) Uani 0.731(3) 1 d D . P B 1
H2AA H 0.9038 0.4452 0.5315 0.063 Uiso 0.731(3) 1 calc R U P B 1
H2AB H 0.8132 0.4015 0.5869 0.063 Uiso 0.731(3) 1 calc R U P B 1
C2B C 0.7958(19) 0.4640(10) 0.5163(14) 0.0529(17) Uani 0.269(3) 1 d D . P B 2
H2BA H 0.8658 0.4904 0.5214 0.063 Uiso 0.269(3) 1 calc R U P B 2
H2BB H 0.7772 0.4482 0.5816 0.063 Uiso 0.269(3) 1 calc R U P B 2
C3A C 0.9003(6) 0.3259(3) 0.4616(5) 0.0501(19) Uani 0.731(3) 1 d D . P B 1
H3AA H 0.8938 0.3101 0.5289 0.060 Uiso 0.731(3) 1 calc R U P B 1
H3AB H 0.9797 0.3397 0.4521 0.060 Uiso 0.731(3) 1 calc R U P B 1
C3B C 0.9019(15) 0.3690(8) 0.4912(14) 0.0501(19) Uani 0.269(3) 1 d D . P B 2
H3BA H 0.8951 0.3647 0.5621 0.060 Uiso 0.269(3) 1 calc R U P B 2
H3BB H 0.9775 0.3871 0.4769 0.060 Uiso 0.269(3) 1 calc R U P B 2
C4A C 0.8690(6) 0.2725(3) 0.3914(5) 0.0548(19) Uani 0.731(3) 1 d D . P B 1
H4AA H 0.9231 0.2360 0.3990 0.066 Uiso 0.731(3) 1 calc R U P B 1
H4AB H 0.7919 0.2563 0.4045 0.066 Uiso 0.731(3) 1 calc R U P B 1
C4B C 0.883(3) 0.3029(11) 0.4401(15) 0.0548(19) Uani 0.269(3) 1 d D . P B 2
H4BA H 0.9418 0.2714 0.4621 0.066 Uiso 0.269(3) 1 calc R U P B 2
H4BB H 0.8075 0.2852 0.4553 0.066 Uiso 0.269(3) 1 calc R U P B 2
C5A C 0.8543(7) 0.2465(3) 0.2228(6) 0.064(2) Uani 0.731(3) 1 d D . P B 1
H5AA H 0.7760 0.2295 0.2273 0.077 Uiso 0.731(3) 1 calc R U P B 1
H5AB H 0.9079 0.2105 0.2364 0.077 Uiso 0.731(3) 1 calc R U P B 1
C5B C 0.908(2) 0.2520(8) 0.2879(13) 0.064(2) Uani 0.269(3) 1 d D . P B 2
H5BA H 0.8396 0.2243 0.2931 0.077 Uiso 0.269(3) 1 calc R U P B 2
H5BB H 0.9738 0.2288 0.3172 0.077 Uiso 0.269(3) 1 calc R U P B 2
C6A C 0.8726(6) 0.2729(3) 0.1220(6) 0.064(2) Uani 0.731(3) 1 d D . P B 1
H6AA H 0.9513 0.2894 0.1188 0.076 Uiso 0.731(3) 1 calc R U P B 1
H6AB H 0.8647 0.2369 0.0750 0.076 Uiso 0.731(3) 1 calc R U P B 1
C6B C 0.9295(16) 0.2686(9) 0.1810(13) 0.064(2) Uani 0.269(3) 1 d D . P B 2
H6BA H 1.0015 0.2932 0.1777 0.076 Uiso 0.269(3) 1 calc R U P B 2
H6BB H 0.9393 0.2277 0.1447 0.076 Uiso 0.269(3) 1 calc R U P B 2
C7A C 0.8424(9) 0.3588(5) 0.0070(7) 0.086(3) Uani 0.731(3) 1 d D . P B 1
H7AA H 0.8258 0.3323 -0.0514 0.103 Uiso 0.731(3) 1 calc R U P B 1
H7AB H 0.9259 0.3604 0.0164 0.103 Uiso 0.731(3) 1 calc R U P B 1
C7B C 0.886(2) 0.3263(14) 0.0390(16) 0.086(3) Uani 0.269(3) 1 d D . P B 2
H7BA H 0.8725 0.2910 -0.0083 0.103 Uiso 0.269(3) 1 calc R U P B 2
H7BB H 0.9696 0.3308 0.0484 0.103 Uiso 0.269(3) 1 calc R U P B 2
C8A C 0.7997(10) 0.4262(5) -0.0110(6) 0.091(3) Uani 0.731(3) 1 d D . P B 1
H8AA H 0.8402 0.4455 -0.0660 0.109 Uiso 0.731(3) 1 calc R U P B 1
H8AB H 0.7177 0.4248 -0.0284 0.109 Uiso 0.731(3) 1 calc R U P B 1
C8B C 0.839(4) 0.3891(14) -0.003(2) 0.091(3) Uani 0.269(3) 1 d D . P B 2
H8BA H 0.8874 0.4032 -0.0569 0.109 Uiso 0.269(3) 1 calc R U P B 2
H8BB H 0.7618 0.3813 -0.0299 0.109 Uiso 0.269(3) 1 calc R U P B 2
C9A C 0.7758(9) 0.5330(4) 0.0635(7) 0.092(3) Uani 0.731(3) 1 d D U P B 1
H9AA H 0.6927 0.5342 0.0719 0.111 Uiso 0.731(3) 1 calc R U P B 1
H9AB H 0.7921 0.5494 -0.0020 0.111 Uiso 0.731(3) 1 calc R U P B 1
C9B C 0.776(3) 0.4984(11) 0.036(2) 0.092(3) Uani 0.269(3) 1 d D . P B 2
H9BA H 0.6945 0.4962 0.0523 0.111 Uiso 0.269(3) 1 calc R U P B 2
H9BB H 0.7825 0.5042 -0.0343 0.111 Uiso 0.269(3) 1 calc R U P B 2
C10A C 0.8341(8) 0.5749(4) 0.1388(6) 0.067(3) Uani 0.731(3) 1 d D . P B 1
H10A H 0.9149 0.5809 0.1228 0.080 Uiso 0.731(3) 1 calc R U P B 1
H10B H 0.7975 0.6181 0.1405 0.080 Uiso 0.731(3) 1 calc R U P B 1
C10B C 0.836(3) 0.5541(12) 0.0923(15) 0.067(3) Uani 0.269(3) 1 d D . P B 2
H10C H 0.9185 0.5548 0.0798 0.080 Uiso 0.269(3) 1 calc R U P B 2
H10D H 0.8030 0.5967 0.0744 0.080 Uiso 0.269(3) 1 calc R U P B 2
C11A C 0.8661(6) 0.5841(3) 0.3125(6) 0.058(2) Uani 0.731(3) 1 d D . P B 1
H11A H 0.8202 0.6243 0.3149 0.069 Uiso 0.731(3) 1 calc R U P B 1
H11B H 0.9463 0.5963 0.3030 0.069 Uiso 0.731(3) 1 calc R U P B 1
C11B C 0.8299(19) 0.5920(9) 0.2599(13) 0.058(2) Uani 0.269(3) 1 d D . P B 2
H11C H 0.7746 0.6266 0.2435 0.069 Uiso 0.269(3) 1 calc R U P B 2
H11D H 0.9073 0.6101 0.2545 0.069 Uiso 0.269(3) 1 calc R U P B 2
C12A C 0.8552(6) 0.5458(3) 0.4077(5) 0.0547(19) Uani 0.731(3) 1 d D . P B 1
H12A H 0.9188 0.5146 0.4139 0.066 Uiso 0.731(3) 1 calc R U P B 1
H12B H 0.8609 0.5762 0.4630 0.066 Uiso 0.731(3) 1 calc R U P B 1
C12B C 0.8120(16) 0.5681(9) 0.3634(14) 0.0547(19) Uani 0.269(3) 1 d D . P B 2
H12C H 0.8814 0.5455 0.3870 0.066 Uiso 0.269(3) 1 calc R U P B 2
H12D H 0.7997 0.6059 0.4059 0.066 Uiso 0.269(3) 1 calc R U P B 2
C13A C 0.6429(5) 0.5529(3) 0.3963(6) 0.0529(17) Uani 0.731(3) 1 d D . P B 1
H13A H 0.6605 0.5864 0.3477 0.063 Uiso 0.731(3) 1 calc R U P B 1
H13B H 0.6263 0.5752 0.4578 0.063 Uiso 0.731(3) 1 calc R U P B 1
C13B C 0.6043(14) 0.5555(8) 0.3335(15) 0.0529(17) Uani 0.269(3) 1 d D . P B 2
H13C H 0.6212 0.5829 0.2769 0.063 Uiso 0.269(3) 1 calc R U P B 2
H13D H 0.5740 0.5837 0.3848 0.063 Uiso 0.269(3) 1 calc R U P B 2
C14A C 0.5380(6) 0.5152(3) 0.3621(5) 0.0531(19) Uani 0.731(3) 1 d D . P B 1
H14A H 0.5214 0.4803 0.4087 0.064 Uiso 0.731(3) 1 calc R U P B 1
H14B H 0.4714 0.5445 0.3578 0.064 Uiso 0.731(3) 1 calc R U P B 1
C14B C 0.5156(17) 0.5036(9) 0.3046(15) 0.0531(19) Uani 0.269(3) 1 d D . P B 2
H14C H 0.5059 0.4726 0.3584 0.064 Uiso 0.269(3) 1 calc R U P B 2
H14D H 0.4414 0.5243 0.2898 0.064 Uiso 0.269(3) 1 calc R U P B 2
C15A C 0.4561(5) 0.4580(3) 0.2275(5) 0.0532(18) Uani 0.731(3) 1 d D . P B 1
H15A H 0.3945 0.4906 0.2232 0.064 Uiso 0.731(3) 1 calc R U P B 1
H15B H 0.4314 0.4223 0.2699 0.064 Uiso 0.731(3) 1 calc R U P B 1
C15B C 0.4624(15) 0.4289(10) 0.1794(17) 0.0532(18) Uani 0.269(3) 1 d D . P B 2
H15C H 0.3984 0.4566 0.1570 0.064 Uiso 0.269(3) 1 calc R U P B 2
H15D H 0.4348 0.3993 0.2300 0.064 Uiso 0.269(3) 1 calc R U P B 2
C16A C 0.4814(5) 0.4321(3) 0.1275(5) 0.0519(18) Uani 0.731(3) 1 d D . P B 1
H16A H 0.4138 0.4094 0.1002 0.062 Uiso 0.731(3) 1 calc R U P B 1
H16B H 0.4999 0.4685 0.0839 0.062 Uiso 0.731(3) 1 calc R U P B 1
C16B C 0.5076(14) 0.3900(9) 0.0950(14) 0.0519(18) Uani 0.269(3) 1 d D . P B 2
H16C H 0.4491 0.3591 0.0712 0.062 Uiso 0.269(3) 1 calc R U P B 2
H16D H 0.5266 0.4194 0.0413 0.062 Uiso 0.269(3) 1 calc R U P B 2
C17A C 0.5793(6) 0.3432(4) 0.0529(5) 0.075(2) Uani 0.731(3) 1 d D . P B 1
H17A H 0.5902 0.3678 -0.0077 0.089 Uiso 0.731(3) 1 calc R U P B 1
H17B H 0.5063 0.3196 0.0470 0.089 Uiso 0.731(3) 1 calc R U P B 1
C17B C 0.630(2) 0.2985(13) 0.0678(19) 0.075(2) Uani 0.269(3) 1 d D . P B 2
H17C H 0.6477 0.3121 0.0012 0.089 Uiso 0.269(3) 1 calc R U P B 2
H17D H 0.5624 0.2700 0.0651 0.089 Uiso 0.269(3) 1 calc R U P B 2
C18A C 0.6758(6) 0.2956(4) 0.0686(7) 0.066(2) Uani 0.731(3) 1 d D . P B 1
H18A H 0.6822 0.2688 0.0095 0.079 Uiso 0.731(3) 1 calc R U P B 1
H18B H 0.6561 0.2662 0.1222 0.079 Uiso 0.731(3) 1 calc R U P B 1
C18B C 0.7322(14) 0.2632(10) 0.1160(15) 0.066(2) Uani 0.269(3) 1 d D . P B 2
H18C H 0.7091 0.2454 0.1790 0.079 Uiso 0.269(3) 1 calc R U P B 2
H18D H 0.7539 0.2262 0.0746 0.079 Uiso 0.269(3) 1 calc R U P B 2
C19 C 1.0731(4) 0.4655(2) 0.2253(4) 0.0563(13) Uani 1 1 d . . . . .
H19A H 1.0441 0.4815 0.1627 0.084 Uiso 1 1 calc R U . . .
H19B H 1.1429 0.4407 0.2159 0.084 Uiso 1 1 calc R U . . .
H19C H 1.0893 0.5023 0.2683 0.084 Uiso 1 1 calc R U . . .
C20 C 0.5686(4) 0.3227(2) 0.4349(3) 0.0509(11) Uani 1 1 d . . . . .
H20A H 0.5733 0.2756 0.4428 0.076 Uiso 1 1 calc R U . . .
H20B H 0.4898 0.3367 0.4418 0.076 Uiso 1 1 calc R U . . .
H20C H 0.6167 0.3438 0.4844 0.076 Uiso 1 1 calc R U . . .

loop_
_atom_site_aniso_label
_atom_site_aniso_U_11
_atom_site_aniso_U_22
_atom_site_aniso_U_33
_atom_site_aniso_U_23
_atom_site_aniso_U_13
_atom_site_aniso_U_12
Sr1 0.02863(19) 0.02798(17) 0.0286(2) 0.00251(14) 0.00136(14) -0.00178(13)
Br1 0.0500(5) 0.0454(4) 0.0377(3) -0.0055(3) 0.0032(3) 0.0090(3)
Br2 0.0972(6) 0.0506(3) 0.0756(5) 0.0079(3) -0.0258(4) -0.0294(3)
Br3 0.0625(5) 0.0485(4) 0.0369(4) 0.0016(3) -0.0044(3) -0.0027(3)
Br4 0.0403(6) 0.0447(8) 0.0711(12) -0.0120(6) -0.0024(6) 0.0076(5)
O11 0.0500(5) 0.0454(4) 0.0377(3) -0.0055(3) 0.0032(3) 0.0090(3)
O12 0.0972(6) 0.0506(3) 0.0756(5) 0.0079(3) -0.0258(4) -0.0294(3)
O13 0.0625(5) 0.0485(4) 0.0369(4) 0.0016(3) -0.0044(3) -0.0027(3)
O14 0.0403(6) 0.0447(8) 0.0711(12) -0.0120(6) -0.0024(6) 0.0076(5)
Mn1 0.0436(4) 0.0358(3) 0.0424(4) -0.0045(3) -0.0062(3) -0.0005(2)
O1A 0.038(2) 0.042(3) 0.038(2) 0.010(3) -0.0029(16) 0.007(2)
O1B 0.038(2) 0.042(3) 0.038(2) 0.010(3) -0.0029(16) 0.007(2)
O2A 0.047(2) 0.025(2) 0.057(4) -0.003(2) 0.013(3) 0.0015(17)
O2B 0.047(2) 0.025(2) 0.057(4) -0.003(2) 0.013(3) 0.0015(17)
O3A 0.092(5) 0.076(6) 0.048(3) 0.024(5) -0.015(3) -0.024(5)
O3B 0.092(5) 0.076(6) 0.048(3) 0.024(5) -0.015(3) -0.024(5)
O4A 0.045(2) 0.039(2) 0.046(4) 0.019(3) 0.003(4) -0.0014(15)
O4B 0.045(2) 0.039(2) 0.046(4) 0.019(3) 0.003(4) -0.0014(15)
O5A 0.0317(19) 0.041(3) 0.050(4) 0.002(2) 0.003(2) 0.0059(17)
O5B 0.0317(19) 0.041(3) 0.050(4) 0.002(2) 0.003(2) 0.0059(17)
O6A 0.040(3) 0.060(3) 0.038(2) 0.002(2) -0.010(2) -0.009(2)
O6B 0.040(3) 0.060(3) 0.038(2) 0.002(2) -0.010(2) -0.009(2)
O7 0.0337(16) 0.0478(16) 0.072(2) 0.0250(15) 0.0087(15) 0.0034(12)
O8 0.0391(16) 0.0509(16) 0.0347(17) 0.0056(12) 0.0002(13) -0.0153(12)
N1A 0.039(3) 0.040(3) 0.038(4) -0.010(2) 0.000(2) -0.004(2)
N1B 0.039(3) 0.040(3) 0.038(4) -0.010(2) 0.000(2) -0.004(2)
N2A 0.054(4) 0.076(4) 0.035(4) -0.019(3) 0.009(3) -0.015(3)
N2B 0.054(4) 0.076(4) 0.035(4) -0.019(3) 0.009(3) -0.015(3)
C1A 0.051(4) 0.064(5) 0.037(4) -0.019(3) -0.005(3) 0.008(3)
C1B 0.051(4) 0.064(5) 0.037(4) -0.019(3) -0.005(3) 0.008(3)
C2A 0.053(4) 0.073(5) 0.032(3) 0.002(3) -0.008(3) -0.005(4)
C2B 0.053(4) 0.073(5) 0.032(3) 0.002(3) -0.008(3) -0.005(4)
C3A 0.051(4) 0.054(5) 0.046(4) 0.019(4) -0.008(3) 0.003(4)
C3B 0.051(4) 0.054(5) 0.046(4) 0.019(4) -0.008(3) 0.003(4)
C4A 0.055(4) 0.036(4) 0.074(6) 0.018(3) 0.010(4) 0.014(3)
C4B 0.055(4) 0.036(4) 0.074(6) 0.018(3) 0.010(4) 0.014(3)
C5A 0.082(5) 0.034(3) 0.077(6) -0.012(3) 0.009(4) 0.001(3)
C5B 0.082(5) 0.034(3) 0.077(6) -0.012(3) 0.009(4) 0.001(3)
C6A 0.054(5) 0.064(4) 0.073(6) -0.036(4) 0.011(4) -0.004(3)
C6B 0.054(5) 0.064(4) 0.073(6) -0.036(4) 0.011(4) -0.004(3)
C7A 0.076(8) 0.139(10) 0.043(7) -0.021(7) 0.021(5) -0.031(7)
C7B 0.076(8) 0.139(10) 0.043(7) -0.021(7) 0.021(5) -0.031(7)
C8A 0.102(8) 0.132(10) 0.039(4) 0.013(6) 0.016(5) -0.017(6)
C8B 0.102(8) 0.132(10) 0.039(4) 0.013(6) 0.016(5) -0.017(6)
C9A 0.095(5) 0.099(7) 0.081(7) 0.057(6) -0.036(5) -0.049(7)
C9B 0.095(5) 0.099(7) 0.081(7) 0.057(6) -0.036(5) -0.049(7)
C10A 0.062(4) 0.066(6) 0.072(7) 0.042(5) 0.015(5) 0.003(4)
C10B 0.062(4) 0.066(6) 0.072(7) 0.042(5) 0.015(5) 0.003(4)
C11A 0.053(5) 0.033(3) 0.087(7) -0.007(4) 0.011(4) -0.008(3)
C11B 0.053(5) 0.033(3) 0.087(7) -0.007(4) 0.011(4) -0.008(3)
C12A 0.053(4) 0.050(4) 0.062(5) -0.027(3) 0.009(4) -0.012(3)
C12B 0.053(4) 0.050(4) 0.062(5) -0.027(3) 0.009(4) -0.012(3)
C13A 0.052(4) 0.038(3) 0.069(5) -0.012(3) 0.007(4) 0.007(3)
C13B 0.052(4) 0.038(3) 0.069(5) -0.012(3) 0.007(4) 0.007(3)
C14A 0.041(4) 0.047(3) 0.072(6) -0.001(4) 0.012(4) 0.016(3)
C14B 0.041(4) 0.047(3) 0.072(6) -0.001(4) 0.012(4) 0.016(3)
C15A 0.027(3) 0.056(4) 0.076(6) 0.010(3) -0.006(3) 0.002(3)
C15B 0.027(3) 0.056(4) 0.076(6) 0.010(3) -0.006(3) 0.002(3)
C16A 0.035(3) 0.060(4) 0.061(5) 0.014(4) -0.017(3) -0.008(3)
C16B 0.035(3) 0.060(4) 0.061(5) 0.014(4) -0.017(3) -0.008(3)
C17A 0.045(5) 0.136(8) 0.043(4) -0.030(5) -0.004(4) -0.017(4)
C17B 0.045(5) 0.136(8) 0.043(4) -0.030(5) -0.004(4) -0.017(4)
C18A 0.059(6) 0.086(5) 0.053(5) -0.040(4) 0.007(4) -0.015(4)
C18B 0.059(6) 0.086(5) 0.053(5) -0.040(4) 0.007(4) -0.015(4)
C19 0.041(3) 0.050(3) 0.078(4) 0.014(2) 0.014(2) -0.0005(19)
C20 0.049(3) 0.061(3) 0.044(3) 0.016(2) 0.008(2) -0.003(2)

loop_
_atom_type_symbol
_atom_type_description
_atom_type_scat_dispersion_real
_atom_type_scat_dispersion_imag
_atom_type_scat_source
C C 0.0033 0.0016 'International Tables Vol C Tables 4.2.6.8 and 6.1.1.4'
H H 0.0000 0.0000 'International Tables Vol C Tables 4.2.6.8 and 6.1.1.4'
N N 0.0061 0.0033 'International Tables Vol C Tables 4.2.6.8 and 6.1.1.4'
O O 0.0106 0.0060 'International Tables Vol C Tables 4.2.6.8 and 6.1.1.4'
Mn Mn 0.3368 0.7283 'International Tables Vol C Tables 4.2.6.8 and 6.1.1.4'
Br Br -0.2901 2.4595 'International Tables Vol C Tables 4.2.6.8 and 6.1.1.4'
Sr Sr -1.5307 3.2498 'International Tables Vol C Tables 4.2.6.8 and 6.1.1.4'

loop_
_geom_angle_atom_site_label_1
_geom_angle_atom_site_label_2
_geom_angle_atom_site_label_3
_geom_angle
_geom_angle_site_symmetry_1
_geom_angle_site_symmetry_3
_geom_angle_publ_flag
O8 Sr1 O7 135.79(8) . . ?
O8 Sr1 O5B 72.4(3) . . ?
O7 Sr1 O5B 149.1(3) . . ?
O8 Sr1 O1B 71.5(3) . . ?
O7 Sr1 O1B 76.0(3) . . ?
O5B Sr1 O1B 111.0(4) . . ?
O8 Sr1 O2A 75.66(11) . . ?
O7 Sr1 O2A 66.56(11) . . ?
O8 Sr1 O2B 77.1(3) . . ?
O7 Sr1 O2B 60.5(3) . . ?
O5B Sr1 O2B 149.5(4) . . ?
O1B Sr1 O2B 58.8(3) . . ?
O8 Sr1 O6B 65.3(3) . . ?
O7 Sr1 O6B 135.3(3) . . ?
O5B Sr1 O6B 60.1(3) . . ?
O1B Sr1 O6B 136.6(4) . . ?
O2B Sr1 O6B 105.7(4) . . ?
O8 Sr1 O6A 67.11(11) . . ?
O7 Sr1 O6A 145.54(12) . . ?
O2A Sr1 O6A 107.61(13) . . ?
O8 Sr1 O4B 144.7(5) . . ?
O7 Sr1 O4B 73.4(5) . . ?
O5B Sr1 O4B 75.8(6) . . ?
O1B Sr1 O4B 106.9(4) . . ?
O2B Sr1 O4B 133.6(6) . . ?
O6B Sr1 O4B 110.7(5) . . ?
O8 Sr1 O1A 67.16(11) . . ?
O7 Sr1 O1A 74.32(12) . . ?
O2A Sr1 O1A 59.91(12) . . ?
O6A Sr1 O1A 134.27(13) . . ?
O8 Sr1 O4A 140.87(16) . . ?
O7 Sr1 O4A 70.09(16) . . ?
O2A Sr1 O4A 136.60(18) . . ?
O6A Sr1 O4A 109.11(15) . . ?
O1A Sr1 O4A 106.25(12) . . ?
O8 Sr1 O3B 138.0(7) . . ?
O7 Sr1 O3B 73.5(7) . . ?
O5B Sr1 O3B 92.1(7) . . ?
O1B Sr1 O3B 148.7(8) . . ?
O2B Sr1 O3B 110.2(6) . . ?
O6B Sr1 O3B 73.1(8) . . ?
O4B Sr1 O3B 57.3(6) . . ?
Mn1 O11 H11 109.5 . . ?
Mn1 O12 H12 109.5 . . ?
Mn1 O13 H13 109.5 . . ?
Mn1 O14 H14 109.5 . . ?
O13 Mn1 O11 107.9(13) . . ?
O13 Mn1 O12 103(2) . . ?
O11 Mn1 O12 124(3) . . ?
Br4 Mn1 Br3 112.15(10) . . ?
O13 Mn1 O14 101.2(12) . . ?
O11 Mn1 O14 118.9(8) . . ?
O12 Mn1 O14 99(2) . . ?
Br4 Mn1 Br1 109.99(6) . . ?
Br3 Mn1 Br1 104.40(9) . . ?
Br4 Mn1 Br2 103.14(5) . . ?
Br3 Mn1 Br2 114.37(9) . . ?
Br1 Mn1 Br2 112.97(3) . . ?
C3A O1A C2A 111.1(5) . . ?
C3A O1A Sr1 119.4(4) . . ?
C2A O1A Sr1 124.3(3) . . ?
C3B O1B C2B 107.6(15) . . ?
C3B O1B Sr1 122.2(11) . . ?
C2B O1B Sr1 124.1(11) . . ?
C5A O2A C4A 110.6(5) . . ?
C5A O2A Sr1 116.8(4) . . ?
C4A O2A Sr1 117.4(3) . . ?
C4B O2B C5B 109.1(14) . . ?
C4B O2B Sr1 117.9(13) . . ?
C5B O2B Sr1 123.0(11) . . ?
C8A O3A C9A 114.6(8) . . ?
C8A O3A Sr1 118.4(6) . . ?
C9A O3A Sr1 111.3(7) . . ?
C8B O3B C9B 114(2) . . ?
C8B O3B Sr1 120(2) . . ?
C9B O3B Sr1 107(2) . . ?
C11A O4A C10A 112.3(6) . . ?
C11A O4A Sr1 124.1(4) . . ?
C10A O4A Sr1 123.2(4) . . ?
C11B O4B C10B 114.5(17) . . ?
C11B O4B Sr1 122.5(11) . . ?
C10B O4B Sr1 123.0(13) . . ?
C15A O5A C14A 109.7(5) . . ?
C15A O5A Sr1 117.1(3) . . ?
C14A O5A Sr1 115.1(3) . . ?
C14B O5B C15B 108.4(14) . . ?
C14B O5B Sr1 111.0(11) . . ?
C15B O5B Sr1 118.9(10) . . ?
C17A O6A C16A 112.1(5) . . ?
C17A O6A Sr1 124.0(4) . . ?
C16A O6A Sr1 121.0(4) . . ?
C17B O6B C16B 111.3(15) . . ?
C17B O6B Sr1 126.7(12) . . ?
C16B O6B Sr1 119.9(10) . . ?
C19 O7 Sr1 135.8(2) . . ?
C19 O7 H7 112.1 . . ?
Sr1 O7 H7 112.1 . . ?
C20 O8 Sr1 140.7(2) . . ?
C20 O8 H8 109.7 . . ?
Sr1 O8 H8 109.7 . . ?
C1A N1A C12A 109.5(5) . . ?
C1A N1A C13A 109.1(5) . . ?
C12A N1A C13A 112.9(5) . . ?
C1A N1A Sr1 110.4(3) . . ?
C12A N1A Sr1 103.2(4) . . ?
C13A N1A Sr1 111.6(4) . . ?
C1B N1B C12B 109.0(14) . . ?
C1B N1B C13B 108.2(14) . . ?
C12B N1B C13B 110.3(14) . . ?
C1B N1B Sr1 111.9(10) . . ?
C12B N1B Sr1 106.4(11) . . ?
C13B N1B Sr1 111.1(10) . . ?
C7A N2A C6A 107.1(6) . . ?
C7A N2A C18A 112.5(7) . . ?
C6A N2A C18A 108.4(6) . . ?
C7A N2A Sr1 112.7(5) . . ?
C6A N2A Sr1 109.1(4) . . ?
C18A N2A Sr1 107.0(4) . . ?
C7B N2B C6B 103.4(17) . . ?
C7B N2B C18B 110.8(17) . . ?
C6B N2B C18B 108.7(17) . . ?
C7B N2B Sr1 116.1(15) . . ?
C6B N2B Sr1 111.3(10) . . ?
C18B N2B Sr1 106.4(11) . . ?
N1A C1A C2A 113.9(5) . . ?
N1A C1A H1AA 108.8 . . ?
C2A C1A H1AA 108.8 . . ?
N1A C1A H1AB 108.8 . . ?
C2A C1A H1AB 108.8 . . ?
H1AA C1A H1AB 107.7 . . ?
N1B C1B C2B 113.4(16) . . ?
N1B C1B H1BA 108.9 . . ?
C2B C1B H1BA 108.9 . . ?
N1B C1B H1BB 108.9 . . ?
C2B C1B H1BB 108.9 . . ?
H1BA C1B H1BB 107.7 . . ?
O1A C2A C1A 108.1(5) . . ?
O1A C2A H2AA 110.1 . . ?
C1A C2A H2AA 110.1 . . ?
O1A C2A H2AB 110.1 . . ?
C1A C2A H2AB 110.1 . . ?
H2AA C2A H2AB 108.4 . . ?
O1B C2B C1B 106.5(15) . . ?
O1B C2B H2BA 110.4 . . ?
C1B C2B H2BA 110.4 . . ?
O1B C2B H2BB 110.4 . . ?
C1B C2B H2BB 110.4 . . ?
H2BA C2B H2BB 108.6 . . ?
O1A C3A C4A 108.4(5) . . ?
O1A C3A H3AA 110.0 . . ?
C4A C3A H3AA 110.0 . . ?
O1A C3A H3AB 110.0 . . ?
C4A C3A H3AB 110.0 . . ?
H3AA C3A H3AB 108.4 . . ?
O1B C3B C4B 103.5(17) . . ?
O1B C3B H3BA 111.1 . . ?
C4B C3B H3BA 111.1 . . ?
O1B C3B H3BB 111.1 . . ?
C4B C3B H3BB 111.1 . . ?
H3BA C3B H3BB 109.0 . . ?
O2A C4A C3A 109.1(5) . . ?
O2A C4A H4AA 109.9 . . ?
C3A C4A H4AA 109.9 . . ?
O2A C4A H4AB 109.9 . . ?
C3A C4A H4AB 109.9 . . ?
H4AA C4A H4AB 108.3 . . ?
O2B C4B C3B 107.4(17) . . ?
O2B C4B H4BA 110.2 . . ?
C3B C4B H4BA 110.2 . . ?
O2B C4B H4BB 110.2 . . ?
C3B C4B H4BB 110.2 . . ?
H4BA C4B H4BB 108.5 . . ?
O2A C5A C6A 109.0(5) . . ?
O2A C5A H5AA 109.9 . . ?
C6A C5A H5AA 109.9 . . ?
O2A C5A H5AB 109.9 . . ?
C6A C5A H5AB 109.9 . . ?
H5AA C5A H5AB 108.3 . . ?
O2B C5B C6B 105.8(14) . . ?
O2B C5B H5BA 110.6 . . ?
C6B C5B H5BA 110.6 . . ?
O2B C5B H5BB 110.6 . . ?
C6B C5B H5BB 110.6 . . ?
H5BA C5B H5BB 108.7 . . ?
N2A C6A C5A 114.4(6) . . ?
N2A C6A H6AA 108.7 . . ?
C5A C6A H6AA 108.7 . . ?
N2A C6A H6AB 108.7 . . ?
C5A C6A H6AB 108.7 . . ?
H6AA C6A H6AB 107.6 . . ?
N2B C6B C5B 114.3(16) . . ?
N2B C6B H6BA 108.7 . . ?
C5B C6B H6BA 108.7 . . ?
N2B C6B H6BB 108.7 . . ?
C5B C6B H6BB 108.7 . . ?
H6BA C6B H6BB 107.6 . . ?
N2A C7A C8A 114.7(7) . . ?
N2A C7A H7AA 108.6 . . ?
C8A C7A H7AA 108.6 . . ?
N2A C7A H7AB 108.6 . . ?
C8A C7A H7AB 108.6 . . ?
H7AA C7A H7AB 107.6 . . ?
N2B C7B C8B 114(3) . . ?
N2B C7B H7BA 108.7 . . ?
C8B C7B H7BA 108.7 . . ?
N2B C7B H7BB 108.7 . . ?
C8B C7B H7BB 108.7 . . ?
H7BA C7B H7BB 107.6 . . ?
O3A C8A C7A 110.7(7) . . ?
O3A C8A H8AA 109.5 . . ?
C7A C8A H8AA 109.5 . . ?
O3A C8A H8AB 109.5 . . ?
C7A C8A H8AB 109.5 . . ?
H8AA C8A H8AB 108.1 . . ?
O3B C8B C7B 112(3) . . ?
O3B C8B H8BA 109.2 . . ?
C7B C8B H8BA 109.2 . . ?
O3B C8B H8BB 109.2 . . ?
C7B C8B H8BB 109.2 . . ?
H8BA C8B H8BB 107.9 . . ?
O3A C9A C10A 109.2(7) . . ?
O3A C9A H9AA 109.8 . . ?
C10A C9A H9AA 109.8 . . ?
O3A C9A H9AB 109.8 . . ?
C10A C9A H9AB 109.8 . . ?
H9AA C9A H9AB 108.3 . . ?
O3B C9B C10B 104(2) . . ?
O3B C9B H9BA 110.9 . . ?
C10B C9B H9BA 110.9 . . ?
O3B C9B H9BB 110.9 . . ?
C10B C9B H9BB 110.9 . . ?
H9BA C9B H9BB 108.9 . . ?
O4A C10A C9A 108.6(6) . . ?
O4A C10A H10A 110.0 . . ?
C9A C10A H10A 110.0 . . ?
O4A C10A H10B 110.0 . . ?
C9A C10A H10B 110.0 . . ?
H10A C10A H10B 108.3 . . ?
O4B C10B C9B 103(2) . . ?
O4B C10B H10C 111.2 . . ?
C9B C10B H10C 111.2 . . ?
O4B C10B H10D 111.2 . . ?
C9B C10B H10D 111.2 . . ?
H10C C10B H10D 109.1 . . ?
O4A C11A C12A 107.9(5) . . ?
O4A C11A H11A 110.1 . . ?
C12A C11A H11A 110.1 . . ?
O4A C11A H11B 110.1 . . ?
C12A C11A H11B 110.1 . . ?
H11A C11A H11B 108.4 . . ?
O4B C11B C12B 109.1(15) . . ?
O4B C11B H11C 109.9 . . ?
C12B C11B H11C 109.9 . . ?
O4B C11B H11D 109.9 . . ?
C12B C11B H11D 109.9 . . ?
H11C C11B H11D 108.3 . . ?
N1A C12A C11A 112.1(6) . . ?
N1A C12A H12A 109.2 . . ?
C11A C12A H12A 109.2 . . ?
N1A C12A H12B 109.2 . . ?
C11A C12A H12B 109.2 . . ?
H12A C12A H12B 107.9 . . ?
N1B C12B C11B 112.5(15) . . ?
N1B C12B H12C 109.1 . . ?
C11B C12B H12C 109.1 . . ?
N1B C12B H12D 109.1 . . ?
C11B C12B H12D 109.1 . . ?
H12C C12B H12D 107.8 . . ?
N1A C13A C14A 112.3(5) . . ?
N1A C13A H13A 109.2 . . ?
C14A C13A H13A 109.2 . . ?
N1A C13A H13B 109.2 . . ?
C14A C13A H13B 109.2 . . ?
H13A C13A H13B 107.9 . . ?
N1B C13B C14B 109.3(14) . . ?
N1B C13B H13C 109.8 . . ?
C14B C13B H13C 109.8 . . ?
N1B C13B H13D 109.8 . . ?
C14B C13B H13D 109.8 . . ?
H13C C13B H13D 108.3 . . ?
O5A C14A C13A 108.7(5) . . ?
O5A C14A H14A 109.9 . . ?
C13A C14A H14A 109.9 . . ?
O5A C14A H14B 109.9 . . ?
C13A C14A H14B 109.9 . . ?
H14A C14A H14B 108.3 . . ?
O5B C14B C13B 108.1(15) . . ?
O5B C14B H14C 110.1 . . ?
C13B C14B H14C 110.1 . . ?
O5B C14B H14D 110.1 . . ?
C13B C14B H14D 110.1 . . ?
H14C C14B H14D 108.4 . . ?
O5A C15A C16A 107.8(5) . . ?
O5A C15A H15A 110.1 . . ?
C16A C15A H15A 110.1 . . ?
O5A C15A H15B 110.1 . . ?
C16A C15A H15B 110.1 . . ?
H15A C15A H15B 108.5 . . ?
O5B C15B C16B 108.1(15) . . ?
O5B C15B H15C 110.1 . . ?
C16B C15B H15C 110.1 . . ?
O5B C15B H15D 110.1 . . ?
C16B C15B H15D 110.1 . . ?
H15C C15B H15D 108.4 . . ?
O6A C16A C15A 109.3(5) . . ?
O6A C16A H16A 109.8 . . ?
C15A C16A H16A 109.8 . . ?
O6A C16A H16B 109.8 . . ?
C15A C16A H16B 109.8 . . ?
H16A C16A H16B 108.3 . . ?
O6B C16B C15B 108.7(15) . . ?
O6B C16B H16C 110.0 . . ?
C15B C16B H16C 110.0 . . ?
O6B C16B H16D 110.0 . . ?
C15B C16B H16D 110.0 . . ?
H16C C16B H16D 108.3 . . ?
O6A C17A C18A 109.1(6) . . ?
O6A C17A H17A 109.9 . . ?
C18A C17A H17A 109.9 . . ?
O6A C17A H17B 109.9 . . ?
C18A C17A H17B 109.9 . . ?
H17A C17A H17B 108.3 . . ?
O6B C17B C18B 105.6(17) . . ?
O6B C17B H17C 110.6 . . ?
C18B C17B H17C 110.6 . . ?
O6B C17B H17D 110.6 . . ?
C18B C17B H17D 110.6 . . ?
H17C C17B H17D 108.7 . . ?
C17A C18A N2A 115.5(6) . . ?
C17A C18A H18A 108.4 . . ?
N2A C18A H18A 108.4 . . ?
C17A C18A H18B 108.4 . . ?
N2A C18A H18B 108.4 . . ?
H18A C18A H18B 107.5 . . ?
N2B C18B C17B 113.3(19) . . ?
N2B C18B H18C 108.9 . . ?
C17B C18B H18C 108.9 . . ?
N2B C18B H18D 108.9 . . ?
C17B C18B H18D 108.9 . . ?
H18C C18B H18D 107.7 . . ?
O7 C19 H19A 109.5 . . ?
O7 C19 H19B 109.5 . . ?
H19A C19 H19B 109.5 . . ?
O7 C19 H19C 109.5 . . ?
H19A C19 H19C 109.5 . . ?
H19B C19 H19C 109.5 . . ?
O8 C20 H20A 109.5 . . ?
O8 C20 H20B 109.5 . . ?
H20A C20 H20B 109.5 . . ?
O8 C20 H20C 109.5 . . ?
H20A C20 H20C 109.5 . . ?
H20B C20 H20C 109.5 . . ?

loop_
_geom_bond_atom_site_label_1
_geom_bond_atom_site_label_2
_geom_bond_distance
_geom_bond_site_symmetry_2
_geom_bond_publ_flag
Sr1 O8 2.617(2) . ?
Sr1 O7 2.630(3) . ?
Sr1 O5B 2.680(13) . ?
Sr1 O1B 2.686(15) . ?
Sr1 O2A 2.699(4) . ?
Sr1 O2B 2.712(15) . ?
Sr1 O6B 2.719(13) . ?
Sr1 O6A 2.724(4) . ?
Sr1 O4B 2.728(19) . ?
Sr1 O1A 2.730(4) . ?
Sr1 O4A 2.732(6) . ?
Sr1 O3B 2.73(3) . ?
Br1 Mn1 2.4799(10) . ?
Br2 Mn1 2.4963(8) . ?
Br3 Mn1 2.4482(17) . ?
Br4 Mn1 2.3937(19) . ?
O11 Mn1 2.407(18) . ?
O11 H11 0.8200 . ?
O12 Mn1 2.42(2) . ?
O12 H12 0.8200 . ?
O13 Mn1 2.40(2) . ?
O13 H13 0.8200 . ?
O14 Mn1 2.453(12) . ?
O14 H14 0.8200 . ?
O1A C3A 1.414(7) . ?
O1A C2A 1.428(7) . ?
O1B C3B 1.425(14) . ?
O1B C2B 1.435(16) . ?
O2A C5A 1.419(7) . ?
O2A C4A 1.435(7) . ?
O2B C4B 1.428(17) . ?
O2B C5B 1.430(14) . ?
O3A C8A 1.411(10) . ?
O3A C9A 1.442(10) . ?
O3B C8B 1.423(19) . ?
O3B C9B 1.424(18) . ?
O4A C11A 1.422(8) . ?
O4A C10A 1.444(8) . ?
O4B C11B 1.417(17) . ?
O4B C10B 1.434(17) . ?
O5A C15A 1.427(7) . ?
O5A C14A 1.434(7) . ?
O5B C14B 1.438(15) . ?
O5B C15B 1.448(16) . ?
O6A C17A 1.423(7) . ?
O6A C16A 1.425(7) . ?
O6B C17B 1.424(18) . ?
O6B C16B 1.435(15) . ?
O7 C19 1.397(4) . ?
O7 H7 0.9300 . ?
O8 C20 1.418(5) . ?
O8 H8 0.9300 . ?
N1A C1A 1.469(8) . ?
N1A C12A 1.469(7) . ?
N1A C13A 1.479(7) . ?
N1B C1B 1.457(16) . ?
N1B C12B 1.482(16) . ?
N1B C13B 1.483(15) . ?
N2A C7A 1.461(9) . ?
N2A C6A 1.463(8) . ?
N2A C18A 1.510(8) . ?
N2B C7B 1.453(17) . ?
N2B C6B 1.469(17) . ?
N2B C18B 1.515(16) . ?
C1A C2A 1.497(8) . ?
C1A H1AA 0.9700 . ?
C1A H1AB 0.9700 . ?
C1B C2B 1.514(16) . ?
C1B H1BA 0.9700 . ?
C1B H1BB 0.9700 . ?
C2A H2AA 0.9700 . ?
C2A H2AB 0.9700 . ?
C2B H2BA 0.9700 . ?
C2B H2BB 0.9700 . ?
C3A C4A 1.477(8) . ?
C3A H3AA 0.9700 . ?
C3A H3AB 0.9700 . ?
C3B C4B 1.519(16) . ?
C3B H3BA 0.9700 . ?
C3B H3BB 0.9700 . ?
C4A H4AA 0.9700 . ?
C4A H4AB 0.9700 . ?
C4B H4BA 0.9700 . ?
C4B H4BB 0.9700 . ?
C5A C6A 1.486(9) . ?
C5A H5AA 0.9700 . ?
C5A H5AB 0.9700 . ?
C5B C6B 1.513(17) . ?
C5B H5BA 0.9700 . ?
C5B H5BB 0.9700 . ?
C6A H6AA 0.9700 . ?
C6A H6AB 0.9700 . ?
C6B H6BA 0.9700 . ?
C6B H6BB 0.9700 . ?
C7A C8A 1.469(11) . ?
C7A H7AA 0.9700 . ?
C7A H7AB 0.9700 . ?
C7B C8B 1.490(19) . ?
C7B H7BA 0.9700 . ?
C7B H7BB 0.9700 . ?
C8A H8AA 0.9700 . ?
C8A H8AB 0.9700 . ?
C8B H8BA 0.9700 . ?
C8B H8BB 0.9700 . ?
C9A C10A 1.476(11) . ?
C9A H9AA 0.9700 . ?
C9A H9AB 0.9700 . ?
C9B C10B 1.517(18) . ?
C9B H9BA 0.9700 . ?
C9B H9BB 0.9700 . ?
C10A H10A 0.9700 . ?
C10A H10B 0.9700 . ?
C10B H10C 0.9700 . ?
C10B H10D 0.9700 . ?
C11A C12A 1.512(9) . ?
C11A H11A 0.9700 . ?
C11A H11B 0.9700 . ?
C11B C12B 1.502(17) . ?
C11B H11C 0.9700 . ?
C11B H11D 0.9700 . ?
C12A H12A 0.9700 . ?
C12A H12B 0.9700 . ?
C12B H12C 0.9700 . ?
C12B H12D 0.9700 . ?
C13A C14A 1.495(8) . ?
C13A H13A 0.9700 . ?
C13A H13B 0.9700 . ?
C13B C14B 1.512(17) . ?
C13B H13C 0.9700 . ?
C13B H13D 0.9700 . ?
C14A H14A 0.9700 . ?
C14A H14B 0.9700 . ?
C14B H14C 0.9700 . ?
C14B H14D 0.9700 . ?
C15A C16A 1.488(9) . ?
C15A H15A 0.9700 . ?
C15A H15B 0.9700 . ?
C15B C16B 1.492(17) . ?
C15B H15C 0.9700 . ?
C15B H15D 0.9700 . ?
C16A H16A 0.9700 . ?
C16A H16B 0.9700 . ?
C16B H16C 0.9700 . ?
C16B H16D 0.9700 . ?
C17A C18A 1.484(10) . ?
C17A H17A 0.9700 . ?
C17A H17B 0.9700 . ?
C17B C18B 1.515(18) . ?
C17B H17C 0.9700 . ?
C17B H17D 0.9700 . ?
C18A H18A 0.9700 . ?
C18A H18B 0.9700 . ?
C18B H18C 0.9700 . ?
C18B H18D 0.9700 . ?
C19 H19A 0.9600 . ?
C19 H19B 0.9600 . ?
C19 H19C 0.9600 . ?
C20 H20A 0.9600 . ?
C20 H20B 0.9600 . ?
C20 H20C 0.9600 . ?

loop_
_geom_torsion_atom_site_label_1
_geom_torsion_atom_site_label_2
_geom_torsion_atom_site_label_3
_geom_torsion_atom_site_label_4
_geom_torsion
_geom_torsion_site_symmetry_1
_geom_torsion_site_symmetry_2
_geom_torsion_site_symmetry_3
_geom_torsion_site_symmetry_4
_geom_torsion_publ_flag
C12A N1A C1A C2A -63.4(7) . . . . ?
C13A N1A C1A C2A 172.6(5) . . . . ?
Sr1 N1A C1A C2A 49.7(6) . . . . ?
C12B N1B C1B C2B -66(2) . . . . ?
C13B N1B C1B C2B 173.9(16) . . . . ?
Sr1 N1B C1B C2B 51.2(19) . . . . ?
C3A O1A C2A C1A -174.4(5) . . . . ?
Sr1 O1A C2A C1A 31.4(7) . . . . ?
N1A C1A C2A O1A -53.7(7) . . . . ?
C3B O1B C2B C1B -178.0(17) . . . . ?
Sr1 O1B C2B C1B 29(2) . . . . ?
N1B C1B C2B O1B -52(2) . . . . ?
C2A O1A C3A C4A 163.9(5) . . . . ?
Sr1 O1A C3A C4A -40.4(7) . . . . ?
C2B O1B C3B C4B 160.1(17) . . . . ?
Sr1 O1B C3B C4B -46.4(19) . . . . ?
C5A O2A C4A C3A 174.1(5) . . . . ?
Sr1 O2A C4A C3A -48.3(6) . . . . ?
O1A C3A C4A O2A 56.2(7) . . . . ?
C5B O2B C4B C3B 163.1(18) . . . . ?
Sr1 O2B C4B C3B -50(2) . . . . ?
O1B C3B C4B O2B 59(2) . . . . ?
C4A O2A C5A C6A -173.2(6) . . . . ?
Sr1 O2A C5A C6A 49.0(7) . . . . ?
C4B O2B C5B C6B -173.3(18) . . . . ?
Sr1 O2B C5B C6B 42(2) . . . . ?
C7A N2A C6A C5A 163.7(6) . . . . ?
C18A N2A C6A C5A -74.6(7) . . . . ?
Sr1 N2A C6A C5A 41.5(6) . . . . ?
O2A C5A C6A N2A -61.8(8) . . . . ?
C7B N2B C6B C5B 170.5(18) . . . . ?
C18B N2B C6B C5B -71.7(19) . . . . ?
Sr1 N2B C6B C5B 45.1(18) . . . . ?
O2B C5B C6B N2B -57(2) . . . . ?
C6A N2A C7A C8A -158.7(8) . . . . ?
C18A N2A C7A C8A 82.3(9) . . . . ?
Sr1 N2A C7A C8A -38.8(10) . . . . ?
C6B N2B C7B C8B -152(3) . . . . ?
C18B N2B C7B C8B 91(3) . . . . ?
Sr1 N2B C7B C8B -30(3) . . . . ?
C9A O3A C8A C7A -178.9(9) . . . . ?
Sr1 O3A C8A C7A -44.3(10) . . . . ?
N2A C7A C8A O3A 55.6(12) . . . . ?
C9B O3B C8B C7B -171(3) . . . . ?
Sr1 O3B C8B C7B -42(4) . . . . ?
N2B C7B C8B O3B 47(5) . . . . ?
C8A O3A C9A C10A -159.8(9) . . . . ?
Sr1 O3A C9A C10A 62.5(9) . . . . ?
C8B O3B C9B C10B -149(3) . . . . ?
Sr1 O3B C9B C10B 75(3) . . . . ?
C11A O4A C10A C9A -172.2(7) . . . . ?
Sr1 O4A C10A C9A 14.5(10) . . . . ?
O3A C9A C10A O4A -49.5(11) . . . . ?
C11B O4B C10B C9B -161(2) . . . . ?
Sr1 O4B C10B C9B 22(3) . . . . ?
O3B C9B C10B O4B -62(3) . . . . ?
C10A O4A C11A C12A -179.1(6) . . . . ?
Sr1 O4A C11A C12A -5.9(8) . . . . ?
C10B O4B C11B C12B -177(2) . . . . ?
Sr1 O4B C11B C12B 0(2) . . . . ?
C1A N1A C12A C11A -177.0(5) . . . . ?
C13A N1A C12A C11A -55.2(7) . . . . ?
Sr1 N1A C12A C11A 65.4(5) . . . . ?
O4A C11A C12A N1A -42.8(7) . . . . ?
C1B N1B C12B C11B -176.9(15) . . . . ?
C13B N1B C12B C11B -58(2) . . . . ?
Sr1 N1B C12B C11B 62.3(17) . . . . ?
O4B C11B C12B N1B -42(2) . . . . ?
C1A N1A C13A C14A -80.1(7) . . . . ?
C12A N1A C13A C14A 157.9(6) . . . . ?
Sr1 N1A C13A C14A 42.2(6) . . . . ?
C1B N1B C13B C14B -82.1(19) . . . . ?
C12B N1B C13B C14B 158.8(16) . . . . ?
Sr1 N1B C13B C14B 41.1(18) . . . . ?
C15A O5A C14A C13A -173.1(5) . . . . ?
Sr1 O5A C14A C13A 52.4(6) . . . . ?
N1A C13A C14A O5A -64.1(7) . . . . ?
C15B O5B C14B C13B -169.1(16) . . . . ?
Sr1 O5B C14B C13B 58.6(18) . . . . ?
N1B C13B C14B O5B -68(2) . . . . ?
C14A O5A C15A C16A 177.9(5) . . . . ?
Sr1 O5A C15A C16A -48.5(6) . . . . ?
C14B O5B C15B C16B -175.9(17) . . . . ?
Sr1 O5B C15B C16B -48(2) . . . . ?
C17A O6A C16A C15A 158.2(6) . . . . ?
Sr1 O6A C16A C15A -40.3(6) . . . . ?
O5A C15A C16A O6A 56.1(6) . . . . ?
C17B O6B C16B C15B 156.8(19) . . . . ?
Sr1 O6B C16B C15B -38.8(18) . . . . ?
O5B C15B C16B O6B 54(2) . . . . ?
C16A O6A C17A C18A -176.2(6) . . . . ?
Sr1 O6A C17A C18A 22.9(8) . . . . ?
C16B O6B C17B C18B -175.3(17) . . . . ?
Sr1 O6B C17B C18B 22(3) . . . . ?
O6A C17A C18A N2A -51.9(9) . . . . ?
C7A N2A C18A C17A -71.4(9) . . . . ?
C6A N2A C18A C17A 170.3(6) . . . . ?
Sr1 N2A C18A C17A 52.8(7) . . . . ?
C7B N2B C18B C17B -68(2) . . . . ?
C6B N2B C18B C17B 178.9(17) . . . . ?
Sr1 N2B C18B C17B 58.9(17) . . . . ?
O6B C17B C18B N2B -54(3) . . . . ?
